data_7131460
loop_
_publ_author_name
'Du, Jiehao'
'Cheng, Banggui'
'Jiang, Long'
'Han, Zhiji'

_publ_section_title
;
 Copper phenanthroline for selective electrochemical CO<sub>2</sub>
 reduction on carbon paper.
;
_journal_issue 32
_journal_name_full 'Chemical communications (Cambridge, England)'
_journal_page_first 4778
_journal_page_last 4781
_journal_paper_doi 10.1039/d2cc06943a
_journal_volume 59
_journal_year 2023
_chemical_formula_moiety 'Cl, C17 H12 N3'
_chemical_formula_sum 'C17 H12 Cl N3'
_chemical_formula_weight 293.75
_space_group_crystal_system triclinic
_space_group_IT_number 2
_space_group_name_Hall '-P 1'
_space_group_name_H-M_alt 'P -1'
_atom_sites_solution_hydrogens geom
_atom_sites_solution_primary dual
_audit_creation_date 2021-10-01
_audit_creation_method
;
Olex2 1.2
(compiled 2018.05.29 svn.r3508 for OlexSys, GUI svn.r5506)
;
_audit_update_record
;
2022-09-20 deposited with the CCDC.	2023-03-22 downloaded from the CCDC.
;
_cell_angle_alpha 98.018(11)
_cell_angle_beta 98.510(9)
_cell_angle_gamma 96.695(10)
_cell_formula_units_Z 2
_cell_length_a 6.9329(7)
_cell_length_b 10.2901(14)
_cell_length_c 11.7596(14)
_cell_measurement_reflns_used 1881
_cell_measurement_temperature 149.98(10)
_cell_measurement_theta_max 73.0480
_cell_measurement_theta_min 3.8150
_cell_volume 813.48(17)
_computing_cell_refinement 'CrysAlisPro 1.171.39.46 (Rigaku OD, 2018)'
_computing_data_collection 'CrysAlisPro 1.171.39.46 (Rigaku OD, 2018)'
_computing_data_reduction 'CrysAlisPro 1.171.39.46 (Rigaku OD, 2018)'
_computing_molecular_graphics 'Olex2 (Dolomanov et al., 2009)'
_computing_publication_material 'Olex2 (Dolomanov et al., 2009)'
_computing_structure_refinement 'ShelXL (Sheldrick, 2015)'
_computing_structure_solution 'ShelXT (Sheldrick, 2015)'
_diffrn_ambient_environment N~2~
_diffrn_ambient_temperature 149.98(10)
_diffrn_detector 'CCD plate'
_diffrn_detector_area_resol_mean 5.2913
_diffrn_detector_type AtlasS2
_diffrn_measured_fraction_theta_full 0.969
_diffrn_measured_fraction_theta_max 0.969
_diffrn_measurement_details
;
List of Runs (angles in degrees, time in seconds):

  # Type    Start    End  Width  t~exp~   \w     \q     \k     \f   Frames
#--------------------------------------------------------------------------
  1  \w   -115.00 -35.00   1.00    4.00    --  -41.14 -38.00 150.00   80
  2  \w   -113.00  -8.00   1.00    4.00    --  -41.14 -19.00-150.00  105
  3  \w    -92.00  -4.00   1.00    4.00    --  -41.14 125.00 -60.00   88
  4  \w     25.00  50.00   1.00    4.00    --   41.14-125.00 120.00   25
  5  \w     41.00  87.00   1.00    4.00    --   41.14-125.00-150.00   46
  6  \w     45.00 109.00   1.00   16.00    --  106.54 -94.00 -30.00   64
  7  \w     79.00 174.00   1.00   16.00    --  106.54  30.00   0.00   95
  8  \w     48.00  81.00   1.00   16.00    --  106.54 -45.00 -60.00   33
  9  \w     34.00 117.00   1.00   16.00    --  106.54-125.00-180.00   83
 10  \w     87.00 174.00   1.00   16.00    --  106.54  45.00-120.00   87
 11  \w     35.00 134.00   1.00   16.00    --  106.54 -61.00 150.00   99
 12  \w    104.00 174.00   1.00   16.00    --  106.54 125.00-180.00   70
 13  \w     79.00 109.00   1.00   16.00    --  106.54  61.00 -60.00   30
 14  \w    140.00 172.00   1.00   16.00    --  106.54  61.00 -60.00   32
 15  \w     35.00  62.00   1.00   16.00    --  106.54 -61.00   0.00   27
 16  \w     74.00 109.00   1.00   16.00    --  106.54 -94.00-120.00   35
 17  \w     90.00 130.00   1.00   16.00    --  106.54 -61.00   0.00   40
 18  \w     97.00 159.00   1.00   16.00    --  106.54  30.00 -60.00   62
;
_diffrn_measurement_device 'four-circle diffractometer'
_diffrn_measurement_device_type 'SuperNova, Dual, Cu at home/near, AtlasS2'
_diffrn_measurement_method '\w scans'
_diffrn_orient_matrix_type 'CrysAlisPro convention (1999,Acta A55,543-557)'
_diffrn_orient_matrix_UB_11 0.1360029000
_diffrn_orient_matrix_UB_12 -0.0186911000
_diffrn_orient_matrix_UB_13 -0.0916679000
_diffrn_orient_matrix_UB_21 -0.1721026000
_diffrn_orient_matrix_UB_22 0.0081223000
_diffrn_orient_matrix_UB_23 -0.0967596000
_diffrn_orient_matrix_UB_31 0.0581190000
_diffrn_orient_matrix_UB_32 0.1513319000
_diffrn_orient_matrix_UB_33 0.0154769000
_diffrn_radiation_monochromator mirror
_diffrn_radiation_probe x-ray
_diffrn_radiation_type CuK\a
_diffrn_radiation_wavelength 1.54184
_diffrn_reflns_av_R_equivalents 0.0395
_diffrn_reflns_av_unetI/netI 0.0431
_diffrn_reflns_Laue_measured_fraction_full 0.969
_diffrn_reflns_Laue_measured_fraction_max 0.969
_diffrn_reflns_limit_h_max 7
_diffrn_reflns_limit_h_min -8
_diffrn_reflns_limit_k_max 11
_diffrn_reflns_limit_k_min -7
_diffrn_reflns_limit_l_max 13
_diffrn_reflns_limit_l_min -13
_diffrn_reflns_number 4388
_diffrn_reflns_point_group_measured_fraction_full 0.969
_diffrn_reflns_point_group_measured_fraction_max 0.969
_diffrn_reflns_theta_full 62.999
_diffrn_reflns_theta_max 62.999
_diffrn_reflns_theta_min 4.382
_diffrn_source 'micro-focus sealed X-ray tube'
_diffrn_source_type 'SuperNova (Cu) X-ray Source'
_exptl_absorpt_coefficient_mu 2.039
_exptl_absorpt_correction_T_max 1.00000
_exptl_absorpt_correction_T_min 0.69294
_exptl_absorpt_correction_type multi-scan
_exptl_absorpt_process_details
;
CrysAlisPro 1.171.39.46 (Rigaku Oxford Diffraction, 2018)
Empirical absorption correction using spherical harmonics,
 implemented in SCALE3 ABSPACK scaling algorithm.
;
_exptl_crystal_colour colourless
_exptl_crystal_colour_primary colourless
_exptl_crystal_density_diffrn 1.199
_exptl_crystal_description prism
_exptl_crystal_F_000 304
_exptl_crystal_size_max 0.35
_exptl_crystal_size_mid 0.12
_exptl_crystal_size_min 0.05
_refine_diff_density_max 0.993
_refine_diff_density_min -0.375
_refine_diff_density_rms 0.102
_refine_ls_extinction_method none
_refine_ls_goodness_of_fit_ref 1.072
_refine_ls_hydrogen_treatment constr
_refine_ls_matrix_type full
_refine_ls_number_parameters 199
_refine_ls_number_reflns 2544
_refine_ls_number_restraints 0
_refine_ls_restrained_S_all 1.072
_refine_ls_R_factor_all 0.1114
_refine_ls_R_factor_gt 0.1000
_refine_ls_shift/su_max 0.000
_refine_ls_shift/su_mean 0.000
_refine_ls_structure_factor_coef Fsqd
_refine_ls_weighting_details 'w=1/[\s^2^(Fo^2^)+(0.1879P)^2^+0.4580P] where P=(Fo^2^+2Fc^2^)/3'
_refine_ls_weighting_scheme calc
_refine_ls_wR_factor_gt 0.2689
_refine_ls_wR_factor_ref 0.2833
_reflns_Friedel_coverage 0.000
_reflns_number_gt 2024
_reflns_number_total 2544
_reflns_threshold_expression 'I > 2\s(I)'
_cod_data_source_file d2cc06943a2.cif
_cod_data_source_block exp_2203
_cod_depositor_comments 'Adding full bibliography for 7131459--7131460.cif.'
_cod_database_code 7131460
_shelx_shelxl_version_number 2014/7
_chemical_oxdiff_usercomment RED
_shelx_space_group_comment
;
The symmetry employed for this shelxl refinement is uniquely defined
by the following loop, which should always be used as a source of
symmetry information in preference to the above space-group names.
They are only intended as comments.
;
_shelx_estimated_absorpt_t_max 0.905
_shelx_estimated_absorpt_t_min 0.535
_reflns_odcompleteness_completeness 99.24
_reflns_odcompleteness_iscentric 1
_reflns_odcompleteness_theta 66.97
_olex2_refinement_description
;
1. Fixed Uiso
 At 1.2 times of:
  All C(H) groups
2. Others
 Fixed Sof: Cl1(0.85) Cl1A(0.15)
3.a Aromatic/amide H refined with riding coordinates:
 C2(H2), C3(H3), C4(H4), C7(H7), C9(H9), C10(H10), C11(H11), C13(H13),
 C14(H14), C15(H15), C16(H16), C17(H17)
;
_olex2_date_sample_data_collection 2021-10-01
_olex2_submission_special_instructions 'No special instructions were received'
_oxdiff_exptl_absorpt_empirical_details
;
Empirical correction (ABSPACK) includes:
- Absorption correction using spherical harmonics
- Frame scaling
;
_oxdiff_exptl_absorpt_empirical_full_max 1.853
_oxdiff_exptl_absorpt_empirical_full_min 0.448

loop_
_space_group_symop_operation_xyz
'x, y, z'
'-x, -y, -z'

loop_
_atom_site_label
_atom_site_type_symbol
_atom_site_fract_x
_atom_site_fract_y
_atom_site_fract_z
_atom_site_U_iso_or_equiv
_atom_site_adp_type
_atom_site_occupancy
_atom_site_site_symmetry_order
_atom_site_calc_flag
_atom_site_refinement_flags_posn
_atom_site_refinement_flags_adp
_atom_site_refinement_flags_occupancy
_atom_site_disorder_assembly
_atom_site_disorder_group
Cl1 Cl 0.4561(2) 0.80869(14) 0.64944(11) 0.0615(5) Uani 0.85 1 d . . P . .
Cl1A Cl 0.3258(14) 1.0020(10) 0.4988(8) 0.072(2) Uani 0.15 1 d . . P . .
N1 N 0.7519(5) 0.5837(3) -0.1337(3) 0.0467(9) Uani 1 1 d . . . . .
N2 N 0.6753(5) 0.3145(4) -0.1857(3) 0.0521(10) Uani 1 1 d . . . . .
N3 N 0.8047(5) 0.5529(3) 0.2835(3) 0.0457(9) Uani 1 1 d . . . . .
C1 C 0.7484(5) 0.5135(4) -0.0444(4) 0.0382(9) Uani 1 1 d . . . . .
C2 C 0.7867(6) 0.7151(5) -0.1069(5) 0.0539(11) Uani 1 1 d . . . . .
H2 H 0.7901 0.7644 -0.1673 0.065 Uiso 1 1 calc R . . . .
C3 C 0.8185(6) 0.7836(4) 0.0077(4) 0.0483(11) Uani 1 1 d . . . . .
H3 H 0.8423 0.8757 0.0219 0.058 Uiso 1 1 calc R . . . .
C4 C 0.8143(5) 0.7136(4) 0.0983(4) 0.0440(10) Uani 1 1 d . . . . .
H4 H 0.8339 0.7575 0.1746 0.053 Uiso 1 1 calc R . . . .
C5 C 0.7801(5) 0.5742(4) 0.0744(4) 0.0402(9) Uani 1 1 d . . . . .
C6 C 0.7728(5) 0.4910(4) 0.1620(4) 0.0416(9) Uani 1 1 d . . . . .
C7 C 0.7378(6) 0.3575(4) 0.1373(4) 0.0456(10) Uani 1 1 d . . . . .
H7 H 0.7351 0.3071 0.1970 0.055 Uiso 1 1 calc R . . . .
C8 C 0.7048(5) 0.2937(4) 0.0183(4) 0.0450(10) Uani 1 1 d . . . . .
C9 C 0.6703(6) 0.1542(4) -0.0101(5) 0.0531(11) Uani 1 1 d . . . . .
H9 H 0.6707 0.1013 0.0478 0.064 Uiso 1 1 calc R . . . .
C10 C 0.6364(7) 0.0987(4) -0.1255(5) 0.0562(12) Uani 1 1 d . . . . .
H10 H 0.6114 0.0072 -0.1473 0.067 Uiso 1 1 calc R . . . .
C11 C 0.6398(7) 0.1806(5) -0.2088(5) 0.0578(12) Uani 1 1 d . . . . .
H11 H 0.6160 0.1409 -0.2865 0.069 Uiso 1 1 calc R . . . .
C12 C 0.7086(5) 0.3693(4) -0.0715(4) 0.0430(10) Uani 1 1 d . . . . .
C13 C 0.6473(7) 0.5620(4) 0.3373(4) 0.0538(11) Uani 1 1 d . . . . .
H13 H 0.5215 0.5277 0.2977 0.065 Uiso 1 1 calc R . . . .
C14 C 0.6742(9) 0.6226(6) 0.4514(5) 0.0686(14) Uani 1 1 d . . . . .
H14 H 0.5667 0.6290 0.4896 0.082 Uiso 1 1 calc R . . . .
C15 C 0.8622(10) 0.6741(6) 0.5092(5) 0.0753(16) Uani 1 1 d . . . . .
H15 H 0.8817 0.7164 0.5860 0.090 Uiso 1 1 calc R . . . .
C16 C 1.0207(9) 0.6619(6) 0.4516(5) 0.0743(15) Uani 1 1 d . . . . .
H16 H 1.1477 0.6952 0.4900 0.089 Uiso 1 1 calc R . . . .
C17 C 0.9904(7) 0.6008(5) 0.3378(4) 0.0546(11) Uani 1 1 d . . . . .
H17 H 1.0962 0.5924 0.2984 0.065 Uiso 1 1 calc R . . . .

loop_
_atom_site_aniso_label
_atom_site_aniso_U_11
_atom_site_aniso_U_22
_atom_site_aniso_U_33
_atom_site_aniso_U_23
_atom_site_aniso_U_13
_atom_site_aniso_U_12
Cl1 0.0644(9) 0.0629(9) 0.0476(7) -0.0165(6) 0.0242(6) -0.0189(6)
Cl1A 0.073(5) 0.074(5) 0.078(5) 0.016(4) 0.036(4) 0.009(4)
N1 0.0340(18) 0.0417(19) 0.062(2) -0.0085(16) 0.0185(15) 0.0027(14)
N2 0.0415(18) 0.0414(19) 0.068(2) -0.0188(17) 0.0240(16) -0.0044(14)
N3 0.0358(17) 0.0416(18) 0.059(2) -0.0027(16) 0.0218(15) -0.0013(14)
C1 0.0199(17) 0.037(2) 0.055(2) -0.0096(17) 0.0163(15) 0.0010(14)
C2 0.041(2) 0.046(2) 0.074(3) 0.002(2) 0.017(2) 0.0015(18)
C3 0.035(2) 0.034(2) 0.075(3) -0.004(2) 0.0155(19) 0.0058(16)
C4 0.0269(18) 0.034(2) 0.068(3) -0.0129(19) 0.0183(17) 0.0029(14)
C5 0.0233(17) 0.035(2) 0.060(2) -0.0074(18) 0.0164(16) -0.0014(14)
C6 0.0278(18) 0.039(2) 0.055(2) -0.0109(17) 0.0181(16) -0.0014(15)
C7 0.037(2) 0.037(2) 0.062(3) -0.0060(19) 0.0202(18) 0.0019(16)
C8 0.0266(18) 0.038(2) 0.068(3) -0.0090(19) 0.0210(18) 0.0002(15)
C9 0.042(2) 0.037(2) 0.076(3) -0.010(2) 0.020(2) -0.0003(17)
C10 0.047(2) 0.034(2) 0.080(3) -0.020(2) 0.020(2) -0.0053(17)
C11 0.047(2) 0.048(3) 0.072(3) -0.023(2) 0.024(2) 0.0020(19)
C12 0.0223(17) 0.039(2) 0.065(3) -0.0091(19) 0.0179(16) -0.0006(14)
C13 0.044(2) 0.048(2) 0.070(3) -0.011(2) 0.029(2) 0.0056(18)
C14 0.071(3) 0.067(3) 0.068(3) -0.015(3) 0.035(3) 0.010(3)
C15 0.087(4) 0.071(3) 0.062(3) -0.020(3) 0.032(3) -0.001(3)
C16 0.070(3) 0.075(4) 0.066(3) -0.015(3) 0.014(3) -0.012(3)
C17 0.043(2) 0.051(2) 0.065(3) -0.006(2) 0.021(2) -0.0073(18)

loop_
_atom_type_symbol
_atom_type_description
_atom_type_scat_dispersion_real
_atom_type_scat_dispersion_imag
_atom_type_scat_source
C C 0.0181 0.0091 'International Tables Vol C Tables 4.2.6.8 and 6.1.1.4'
H H 0.0000 0.0000 'International Tables Vol C Tables 4.2.6.8 and 6.1.1.4'
Cl Cl 0.3639 0.7018 'International Tables Vol C Tables 4.2.6.8 and 6.1.1.4'
N N 0.0311 0.0180 'International Tables Vol C Tables 4.2.6.8 and 6.1.1.4'

loop_
_geom_angle_atom_site_label_1
_geom_angle_atom_site_label_2
_geom_angle_atom_site_label_3
_geom_angle
_geom_angle_site_symmetry_1
_geom_angle_site_symmetry_3
_geom_angle_publ_flag
C2 N1 C1 117.4(4) . . ?
C11 N2 C12 116.1(4) . . ?
C13 N3 C6 118.6(4) . . ?
C13 N3 C17 122.4(4) . . ?
C17 N3 C6 119.0(3) . . ?
N1 C1 C5 123.0(4) . . ?
N1 C1 C12 118.5(4) . . ?
C5 C1 C12 118.5(4) . . ?
N1 C2 C3 123.6(4) . . ?
C4 C3 C2 119.4(4) . . ?
C3 C4 C5 119.1(4) . . ?
C1 C5 C6 118.6(3) . . ?
C4 C5 C1 117.5(4) . . ?
C4 C5 C6 123.9(4) . . ?
C5 C6 N3 118.7(3) . . ?
C7 C6 N3 118.2(4) . . ?
C7 C6 C5 123.1(4) . . ?
C6 C7 C8 119.5(4) . . ?
C9 C8 C7 120.8(4) . . ?
C12 C8 C7 120.3(4) . . ?
C12 C8 C9 118.9(4) . . ?
C10 C9 C8 118.3(5) . . ?
C9 C10 C11 119.1(4) . . ?
N2 C11 C10 124.8(4) . . ?
N2 C12 C1 117.1(4) . . ?
N2 C12 C8 122.8(4) . . ?
C8 C12 C1 120.1(4) . . ?
N3 C13 C14 119.4(5) . . ?
C13 C14 C15 119.7(5) . . ?
C16 C15 C14 119.4(5) . . ?
C17 C16 C15 119.9(5) . . ?
N3 C17 C16 119.2(4) . . ?

loop_
_geom_bond_atom_site_label_1
_geom_bond_atom_site_label_2
_geom_bond_distance
_geom_bond_site_symmetry_2
_geom_bond_publ_flag
Cl1A Cl1A 2.417(18) 2_676 ?
N1 C1 1.356(6) . ?
N1 C2 1.330(6) . ?
N2 C11 1.353(6) . ?
N2 C12 1.357(6) . ?
N3 C6 1.455(5) . ?
N3 C13 1.346(6) . ?
N3 C17 1.352(6) . ?
C1 C5 1.422(6) . ?
C1 C12 1.458(6) . ?
C2 C3 1.404(7) . ?
C3 C4 1.369(6) . ?
C4 C5 1.408(6) . ?
C5 C6 1.431(6) . ?
C6 C7 1.350(6) . ?
C7 C8 1.433(6) . ?
C8 C9 1.412(6) . ?
C8 C12 1.398(7) . ?
C9 C10 1.371(7) . ?
C10 C11 1.379(8) . ?
C13 C14 1.374(7) . ?
C14 C15 1.385(9) . ?
C15 C16 1.382(9) . ?
C16 C17 1.373(7) . ?

loop_
_smtbx_masks_void_nr
_smtbx_masks_void_average_x
_smtbx_masks_void_average_y
_smtbx_masks_void_average_z
_smtbx_masks_void_volume
_smtbx_masks_void_count_electrons
_smtbx_masks_void_content
1 -0.053 0.029 0.258 42.4 15.2 ?
2 0.053 -0.029 0.742 42.4 15.2 ?
